data_4083592
loop_
_publ_author_name
'Mejuto, Carmen'
'Guisado-Barrios, Gregorio'
'Peris, Eduardo'

_publ_section_title
;
 Novel Rhodium and Iridium Complexes Coordinated toC3-Symmetric Tris-NHC
 Ligands Based on a 1,3,5-Triphenylbenzene Core. Electronic and Catalytic
 Properties
;
_journal_issue 12
_journal_name_full Organometallics
_journal_page_first 3205
_journal_paper_doi 10.1021/om500547g
_journal_volume 33
_journal_year 2014
_chemical_formula_moiety 'C F3 O3 S, 2(C12 H11 N2)'
_chemical_formula_sum 'C25 H22 F3 N4 O3 S'
_chemical_formula_weight 515.52
_chemical_name_systematic
;
 ?
;
_space_group_crystal_system trigonal
_space_group_IT_number 148
_space_group_name_Hall '-R 3'
_space_group_name_H-M_alt 'R -3'
_symmetry_space_group_name_Hall '-R 3'
_symmetry_space_group_name_H-M 'R -3 :H'
_atom_sites_solution_hydrogens mixed
_atom_sites_solution_primary direct
_audit_creation_date 2014-05-21
_audit_creation_method
;
Olex2 1.2
(compiled 2014.03.20 svn.r2918 for OlexSys, GUI svn.r4816)
;
_cell_angle_alpha 90
_cell_angle_beta 90
_cell_angle_gamma 120
_cell_formula_units_Z 18
_cell_length_a 34.2772(14)
_cell_length_b 34.2772(14)
_cell_length_c 14.1208(6)
_cell_measurement_reflns_used 4510
_cell_measurement_temperature 293(2)
_cell_measurement_theta_max 60.6240
_cell_measurement_theta_min 3.4110
_cell_volume 14368.1(10)
_computing_cell_refinement
;
CrysAlisPro, Agilent Technologies,
Version 1.171.37.31 (release 14-01-2014 CrysAlis171 .NET)
(compiled Jan 14 2014,18:38:05)
;
_computing_data_collection
;
CrysAlisPro, Agilent Technologies,
Version 1.171.37.31 (release 14-01-2014 CrysAlis171 .NET)
(compiled Jan 14 2014,18:38:05)
;
_computing_data_reduction
;
CrysAlisPro, Agilent Technologies,
Version 1.171.37.31 (release 14-01-2014 CrysAlis171 .NET)
(compiled Jan 14 2014,18:38:05)
;
_computing_molecular_graphics 'Olex2 (Dolomanov et al., 2009)'
_computing_publication_material 'Olex2 (Dolomanov et al., 2009)'
_computing_structure_refinement 'ShelXL (Sheldrick, 2008)'
_computing_structure_solution 'ShelXS (Sheldrick, 2008)'
_diffrn_ambient_temperature 293(2)
_diffrn_detector 'CCD plate'
_diffrn_detector_area_resol_mean 10.4051
_diffrn_detector_type Atlas
_diffrn_measured_fraction_theta_full 0.834
_diffrn_measured_fraction_theta_max 0.989
_diffrn_measurement_device 'four-circle diffractometer'
_diffrn_measurement_device_type 'SuperNova, Dual, Cu at zero, Atlas'
_diffrn_measurement_method '\w scans'
_diffrn_orient_matrix_UB_11 0.0237304000
_diffrn_orient_matrix_UB_12 0.0206121000
_diffrn_orient_matrix_UB_13 0.0947059000
_diffrn_orient_matrix_UB_21 -0.0127744000
_diffrn_orient_matrix_UB_22 0.0370409000
_diffrn_orient_matrix_UB_23 -0.0093379000
_diffrn_orient_matrix_UB_31 -0.0443173000
_diffrn_orient_matrix_UB_32 -0.0299738000
_diffrn_orient_matrix_UB_33 0.0532844000
_diffrn_radiation_monochromator mirror
_diffrn_radiation_probe x-ray
_diffrn_radiation_type CuK\a
_diffrn_radiation_wavelength 1.54184
_diffrn_reflns_av_R_equivalents 0.0285
_diffrn_reflns_av_unetI/netI 0.0274
_diffrn_reflns_Laue_measured_fraction_full 0.834
_diffrn_reflns_Laue_measured_fraction_max 0.989
_diffrn_reflns_limit_h_max 34
_diffrn_reflns_limit_h_min -38
_diffrn_reflns_limit_k_max 38
_diffrn_reflns_limit_k_min -38
_diffrn_reflns_limit_l_max 15
_diffrn_reflns_limit_l_min -14
_diffrn_reflns_number 13623
_diffrn_reflns_point_group_measured_fraction_full 0.834
_diffrn_reflns_point_group_measured_fraction_max 0.989
_diffrn_reflns_theta_full 67.684
_diffrn_reflns_theta_max 60.995
_diffrn_reflns_theta_min 3.466
_diffrn_source 'sealed X-ray tube'
_diffrn_source_type 'SuperNova (Cu) X-ray Source'
_exptl_absorpt_coefficient_mu 1.294
_exptl_absorpt_correction_T_max 1.00000
_exptl_absorpt_correction_T_min 0.60062
_exptl_absorpt_correction_type multi-scan
_exptl_absorpt_process_details
;
CrysAlisPro, Agilent Technologies,
Version 1.171.37.31 (release 14-01-2014 CrysAlis171 .NET)
(compiled Jan 14 2014,18:38:05)
Empirical absorption correction using spherical harmonics,
 implemented in SCALE3 ABSPACK scaling algorithm.
;
_exptl_crystal_density_diffrn 1.072
_exptl_crystal_description
;
;
_exptl_crystal_F_000 4806
_exptl_crystal_size_max 0.4043
_exptl_crystal_size_mid 0.1787
_exptl_crystal_size_min 0.1169
_platon_squeeze_details
;
;
_refine_diff_density_max 0.225
_refine_diff_density_min -0.283
_refine_diff_density_rms 0.052
_refine_ls_extinction_method none
_refine_ls_goodness_of_fit_ref 1.113
_refine_ls_hydrogen_treatment mixed
_refine_ls_matrix_type full
_refine_ls_number_parameters 331
_refine_ls_number_reflns 4812
_refine_ls_number_restraints 0
_refine_ls_restrained_S_all 1.113
_refine_ls_R_factor_all 0.0930
_refine_ls_R_factor_gt 0.0765
_refine_ls_shift/su_max 0.000
_refine_ls_shift/su_mean 0.000
_refine_ls_structure_factor_coef Fsqd
_refine_ls_weighting_details 'w=1/[\s^2^(Fo^2^)+(0.1663P)^2^+3.4246P] where P=(Fo^2^+2Fc^2^)/3'
_refine_ls_weighting_scheme calc
_refine_ls_wR_factor_gt 0.2461
_refine_ls_wR_factor_ref 0.2626
_reflns_Friedel_coverage 0.000
_reflns_number_gt 3348
_reflns_number_total 4812
_reflns_threshold_expression 'I > 2\s(I)'
_cod_data_source_file om500547g_si_001.cif
_cod_data_source_block str1616
_cod_depositor_comments 'Adding full bibliography for 4083592--4083593.cif.'
_cod_original_cell_volume 14368.1(13)
_cod_database_code 4083592
_shelxl_version_number 2013-4
_chemical_oxdiff_formula 'C75 H60 N12 Ag3 F9 S3 O7'
_shelx_space_group_comment
;
The symmetry employed for this shelxl refinement is uniquely defined
by the following loop, which should always be used as a source of
symmetry information in preference to the above space-group names.
They are only intended as comments.
;
_reflns_odcompleteness_completeness 99.93
_reflns_odcompleteness_iscentric 1
_reflns_odcompleteness_theta 58.86
_olex2_refinement_description
;
1. Others
 Fixed Uiso: H24(0.062) H21(0.07) H19(0.076) H22(0.081) H18(0.087) H14(0.12)
 H13(0.12) H12(0.12) H7(0.115) H6(0.122) H9(0.126) H1(0.144) H15(0.146)
 H16A(0.228) H16B(0.228) H16C(0.228) H4A(0.238) H4B(0.238) H4C(0.238) H2(0.175)
 H10(0.134)
 Fixed X: H24(0.3193) H21(0.3786) H19(0.4502) H22(0.4373) H18(0.5083)
 H14(0.57) H13(0.4836) H12(0.302) H7(0.3527) H6(0.3998) H9(0.4418) H1(0.4345)
 H15(0.5597) H16A(0.6395) H16B(0.6446) H16C(0.6422) H4A(0.5253) H4B(0.5032)
 H4C(0.4727) H2(0.568) H10(0.4879)
 Fixed Y: H24(0.5931) H21(0.5934) H19(0.7028) H22(0.5786) H18(0.6874)
 H14(0.6829) H13(0.5518) H12(0.5892) H7(0.5729) H6(0.5417) H9(0.6773)
 H1(0.5045) H15(0.5638) H16A(0.6583) H16B(0.683) H16C(0.6361) H4A(0.4795)
 H4B(0.4772) H4C(0.4549) H2(0.571) H10(0.6462)
 Fixed Z: H24(0.544) H21(0.6232) H19(0.4633) H22(0.6208) H18(0.4578)
 H14(0.5438) H13(0.53) H12(0.2916) H7(0.3654) H6(0.3622) H9(0.2115) H1(0.2602)
 H15(0.5335) H16A(0.611) H16B(0.5144) H16C(0.516) H4A(0.2725) H4B(0.1739)
 H4C(0.263) H2(0.2762) H10(0.2064)
;

loop_
_space_group_symop_operation_xyz
'x, y, z'
'-y, x-y, z'
'-x+y, -x, z'
'x+2/3, y+1/3, z+1/3'
'-y+2/3, x-y+1/3, z+1/3'
'-x+y+2/3, -x+1/3, z+1/3'
'x+1/3, y+2/3, z+2/3'
'-y+1/3, x-y+2/3, z+2/3'
'-x+y+1/3, -x+2/3, z+2/3'
'-x, -y, -z'
'y, -x+y, -z'
'x-y, x, -z'
'-x+2/3, -y+1/3, -z+1/3'
'y+2/3, -x+y+1/3, -z+1/3'
'x-y+2/3, x+1/3, -z+1/3'
'-x+1/3, -y+2/3, -z+2/3'
'y+1/3, -x+y+2/3, -z+2/3'
'x-y+1/3, x+2/3, -z+2/3'

loop_
_atom_site_label
_atom_site_type_symbol
_atom_site_fract_x
_atom_site_fract_y
_atom_site_fract_z
_atom_site_U_iso_or_equiv
_atom_site_adp_type
_atom_site_occupancy
_atom_site_site_symmetry_order
_atom_site_calc_flag
_atom_site_refinement_flags_posn
S2 S 0.38192(4) 0.46842(4) 0.57660(10) 0.0991(5) Uani 1 1 d .
C24 C 0.32483(9) 0.62259(9) 0.54360(16) 0.0516(7) Uani 1 1 d .
H24 H 0.3193 0.5931 0.5440 0.062 Uiso 1 1 calc R
C20 C 0.40798(9) 0.64967(9) 0.54265(18) 0.0543(7) Uani 1 1 d .
C21 C 0.40473(10) 0.61241(10) 0.59000(19) 0.0585(7) Uani 1 1 d .
H21 H 0.3786 0.5934 0.6232 0.070 Uiso 1 1 calc R
C19 C 0.44725(10) 0.67753(10) 0.4943(2) 0.0635(8) Uani 1 1 d .
H19 H 0.4502 0.7028 0.4633 0.076 Uiso 1 1 calc R
C22 C 0.43958(11) 0.60332(11) 0.5885(2) 0.0675(8) Uani 1 1 d .
H22 H 0.4373 0.5786 0.6208 0.081 Uiso 1 1 calc R
C18 C 0.48216(11) 0.66854(12) 0.4913(3) 0.0728(9) Uani 1 1 d .
H18 H 0.5083 0.6874 0.4578 0.087 Uiso 1 1 calc R
C17 C 0.47805(11) 0.63158(11) 0.5380(2) 0.0681(8) Uani 1 1 d .
N4 N 0.51447(10) 0.62198(11) 0.5351(2) 0.0853(9) Uani 1 1 d .
F1 F 0.29621(8) 0.44223(9) 0.5869(2) 0.1147(9) Uani 1 1 d .
O3 O 0.39105(9) 0.49706(10) 0.6569(2) 0.1024(9) Uani 1 1 d .
F3 F 0.33677(10) 0.50490(10) 0.5113(2) 0.1258(10) Uani 1 1 d .
O2 O 0.41349(12) 0.48804(11) 0.5007(3) 0.1261(12) Uani 1 1 d .
O1 O 0.36999(12) 0.42352(11) 0.5991(3) 0.1314(13) Uani 1 1 d .
C14 C 0.55784(15) 0.65187(17) 0.5392(3) 0.1001(13) Uani 1 1 d .
H14 H 0.5700 0.6829 0.5438 0.120 Uiso 1 1 calc R
C13 C 0.51024(16) 0.57941(15) 0.5323(4) 0.1000(13) Uani 1 1 d .
H13 H 0.4836 0.5518 0.5300 0.120 Uiso 1 1 calc R
C12 C 0.31452(19) 0.62033(17) 0.2910(2) 0.0998(14) Uani 1 1 d .
H12 H 0.3020 0.5892 0.2916 0.120 Uiso 1 1 calc R
C11 C 0.36209(18) 0.64783(18) 0.2906(2) 0.0941(13) Uani 1 1 d .
N1 N 0.47757(14) 0.57094(18) 0.2779(3) 0.1121(12) Uani 1 1 d .
C7 C 0.37998(16) 0.58776(16) 0.3331(3) 0.0957(12) Uani 1 1 d .
H7 H 0.3527 0.5729 0.3654 0.115 Uiso 1 1 calc R
C5 C 0.44826(17) 0.59199(19) 0.2810(3) 0.1068(14) Uani 1 1 d .
C8 C 0.39177(16) 0.62775(17) 0.2887(2) 0.0977(13) Uani 1 1 d .
N3 N 0.58106(13) 0.63101(16) 0.5360(4) 0.1173(14) Uani 1 1 d .
C6 C 0.40784(16) 0.56861(18) 0.3314(3) 0.1019(13) Uani 1 1 d .
H6 H 0.3998 0.5417 0.3622 0.122 Uiso 1 1 calc R
F2 F 0.32006(16) 0.44179(18) 0.4461(3) 0.1852(18) Uani 1 1 d .
C9 C 0.43289(18) 0.64987(18) 0.2413(3) 0.1049(14) Uani 1 1 d .
H9 H 0.4418 0.6773 0.2115 0.126 Uiso 1 1 calc R
C1 C 0.4640(2) 0.5280(2) 0.2659(4) 0.1198(15) Uani 1 1 d .
H1 H 0.4345 0.5045 0.2602 0.144 Uiso 1 1 calc R
C15 C 0.55188(19) 0.5862(2) 0.5338(5) 0.1216(18) Uani 1 1 d .
H15 H 0.5597 0.5638 0.5335 0.146 Uiso 1 1 calc R
C25 C 0.33053(19) 0.46378(18) 0.5281(4) 0.1077(14) Uani 1 1 d .
N2 N 0.50162(17) 0.5246(2) 0.2633(4) 0.1339(16) Uani 1 1 d .
C3 C 0.5238(3) 0.5947(3) 0.2862(5) 0.142(2) Uani 1 1 d .
C16 C 0.63138(18) 0.6542(2) 0.5452(6) 0.152(2) Uani 1 1 d .
H16A H 0.6395 0.6583 0.6110 0.228 Uiso 1 1 calc GR
H16B H 0.6446 0.6830 0.5144 0.228 Uiso 1 1 calc GR
H16C H 0.6422 0.6361 0.5160 0.228 Uiso 1 1 calc GR
C23 C 0.36948(9) 0.65863(9) 0.54333(16) 0.0514(7) Uani 1 1 d .
C4 C 0.5006(3) 0.4798(3) 0.2410(6) 0.159(3) Uani 1 1 d .
H4A H 0.5253 0.4795 0.2725 0.238 Uiso 1 1 calc GR
H4B H 0.5032 0.4772 0.1739 0.238 Uiso 1 1 calc GR
H4C H 0.4727 0.4549 0.2630 0.238 Uiso 1 1 calc GR
C2 C 0.5383(3) 0.5648(3) 0.2754(5) 0.146(2) Uani 1 1 d .
H2 H 0.5680 0.5710 0.2762 0.175 Uiso 1 1 calc R
C10 C 0.46050(18) 0.6313(2) 0.2383(3) 0.1120(16) Uani 1 1 d .
H10 H 0.4879 0.6462 0.2064 0.134 Uiso 1 1 calc R
H3 H 0.5322(11) 0.6188(11) 0.288(2) 0.045(9) Uiso 1 1 d .

loop_
_atom_site_aniso_label
_atom_site_aniso_U_11
_atom_site_aniso_U_22
_atom_site_aniso_U_33
_atom_site_aniso_U_23
_atom_site_aniso_U_13
_atom_site_aniso_U_12
S2 0.0901(7) 0.0835(7) 0.1387(10) 0.0106(6) 0.0193(6) 0.0547(6)
C24 0.0642(17) 0.0581(15) 0.0319(13) -0.0021(10) 0.0016(10) 0.0300(13)
C20 0.0606(16) 0.0620(16) 0.0430(14) -0.0047(11) 0.0038(11) 0.0326(13)
C21 0.0630(16) 0.0642(17) 0.0503(15) -0.0036(12) 0.0084(12) 0.0332(14)
C19 0.0660(18) 0.0666(17) 0.0593(17) -0.0001(13) 0.0070(13) 0.0342(15)
C22 0.0741(19) 0.0706(18) 0.0660(19) -0.0013(14) 0.0053(15) 0.0423(16)
C18 0.0640(18) 0.077(2) 0.075(2) -0.0029(16) 0.0147(15) 0.0333(16)
C17 0.0681(19) 0.0740(19) 0.0700(19) -0.0052(15) 0.0070(15) 0.0414(16)
N4 0.0733(19) 0.088(2) 0.106(2) -0.0001(16) 0.0207(15) 0.0493(17)
F1 0.0804(15) 0.1048(17) 0.148(2) -0.0056(15) 0.0013(15) 0.0381(13)
O3 0.0866(17) 0.0867(17) 0.119(2) 0.0085(16) 0.0010(15) 0.0326(14)
F3 0.122(2) 0.117(2) 0.159(3) 0.0199(17) -0.0014(17) 0.0754(17)
O2 0.124(2) 0.111(2) 0.170(3) 0.012(2) 0.042(2) 0.079(2)
O1 0.124(2) 0.091(2) 0.204(4) 0.017(2) 0.033(2) 0.0721(19)
C14 0.084(3) 0.109(3) 0.123(4) -0.009(2) 0.017(2) 0.060(3)
C13 0.103(3) 0.092(3) 0.123(3) -0.004(2) 0.030(2) 0.062(2)
C12 0.139(4) 0.136(4) 0.0249(16) -0.0040(17) 0.0001(18) 0.069(4)
C11 0.133(4) 0.129(4) 0.0243(16) 0.0043(17) 0.0027(17) 0.068(3)
N1 0.090(3) 0.143(4) 0.091(2) -0.004(2) 0.0001(18) 0.049(3)
C7 0.112(3) 0.120(3) 0.0483(19) -0.009(2) 0.0099(18) 0.053(3)
C5 0.114(3) 0.131(4) 0.075(3) -0.002(3) 0.004(2) 0.061(3)
C8 0.125(3) 0.134(4) 0.0333(16) -0.0003(19) 0.0065(18) 0.064(3)
N3 0.088(2) 0.126(3) 0.164(4) -0.011(3) 0.020(2) 0.073(2)
C6 0.114(3) 0.122(3) 0.065(2) -0.005(2) 0.008(2) 0.055(3)
F2 0.182(3) 0.218(4) 0.155(3) -0.086(3) -0.042(3) 0.099(3)
C9 0.131(4) 0.125(3) 0.050(2) 0.001(2) 0.005(2) 0.058(3)
C1 0.112(4) 0.124(4) 0.128(4) -0.005(3) -0.008(3) 0.062(3)
C15 0.118(4) 0.119(4) 0.168(5) 0.012(3) 0.033(3) 0.090(4)
C25 0.127(4) 0.105(3) 0.102(3) -0.027(3) -0.008(3) 0.067(3)
N2 0.106(3) 0.169(5) 0.132(4) 0.021(3) 0.001(3) 0.073(3)
C3 0.140(6) 0.121(5) 0.134(5) 0.004(4) 0.004(4) 0.043(5)
C16 0.089(3) 0.171(5) 0.224(7) -0.019(5) 0.014(4) 0.086(4)
C23 0.0596(16) 0.0664(17) 0.0280(13) -0.0014(10) 0.0028(10) 0.0314(14)
C4 0.172(6) 0.179(6) 0.177(7) 0.019(5) 0.009(5) 0.126(5)
C2 0.120(5) 0.144(6) 0.165(6) 0.004(4) -0.011(4) 0.060(5)
C10 0.110(3) 0.149(4) 0.065(3) 0.003(3) 0.012(2) 0.055(3)

loop_
_atom_type_symbol
_atom_type_description
_atom_type_scat_dispersion_real
_atom_type_scat_dispersion_imag
_atom_type_scat_source
C C 0.0181 0.0091 'International Tables Vol C Tables 4.2.6.8 and 6.1.1.4'
H H 0.0000 0.0000 'International Tables Vol C Tables 4.2.6.8 and 6.1.1.4'
F F 0.0727 0.0534 'International Tables Vol C Tables 4.2.6.8 and 6.1.1.4'
N N 0.0311 0.0180 'International Tables Vol C Tables 4.2.6.8 and 6.1.1.4'
O O 0.0492 0.0322 'International Tables Vol C Tables 4.2.6.8 and 6.1.1.4'
S S 0.3331 0.5567 'International Tables Vol C Tables 4.2.6.8 and 6.1.1.4'

loop_
_geom_angle_atom_site_label_1
_geom_angle_atom_site_label_2
_geom_angle_atom_site_label_3
_geom_angle
_geom_angle_site_symmetry_1
O3 S2 O2 114.7(2) .
O3 S2 C25 103.21(19) .
O2 S2 C25 103.4(3) .
O1 S2 O3 114.4(2) .
O1 S2 O2 114.7(2) .
O1 S2 C25 104.4(2) .
C23 C24 C23 120.6(3) 3_565
C21 C20 C23 120.6(2) .
C19 C20 C21 118.3(3) .
C19 C20 C23 121.1(3) .
C22 C21 C20 121.2(3) .
C18 C19 C20 121.1(3) .
C21 C22 C17 118.8(3) .
C17 C18 C19 119.5(3) .
C22 C17 N4 119.1(3) .
C18 C17 C22 121.1(3) .
C18 C17 N4 119.8(3) .
C14 N4 C17 126.1(3) .
C14 N4 C13 107.5(3) .
C13 N4 C17 126.2(3) .
N3 C14 N4 109.3(4) .
C15 C13 N4 106.0(4) .
C11 C12 C11 122.8(5) 3_565
C12 C11 C12 117.2(5) 2_665
C12 C11 C8 121.2(5) .
C12 C11 C8 121.6(5) 2_665
C1 N1 C5 126.6(4) .
C1 N1 C3 109.2(6) .
C3 N1 C5 124.3(6) .
C8 C7 C6 122.0(4) .
C6 C5 N1 116.6(5) .
C10 C5 N1 121.5(5) .
C10 C5 C6 121.9(5) .
C7 C8 C11 121.8(4) .
C7 C8 C9 118.4(5) .
C9 C8 C11 119.8(4) .
C14 N3 C15 108.4(4) .
C14 N3 C16 124.0(5) .
C15 N3 C16 127.3(4) .
C5 C6 C7 116.9(5) .
C10 C9 C8 120.3(5) .
N1 C1 N2 106.4(5) .
C13 C15 N3 108.7(4) .
F1 C25 S2 111.4(4) .
F1 C25 F3 109.2(4) .
F1 C25 F2 108.5(5) .
F3 C25 S2 109.7(4) .
F2 C25 S2 110.6(4) .
F2 C25 F3 107.4(5) .
C1 N2 C4 122.7(6) .
C2 N2 C1 110.7(6) .
C2 N2 C4 126.4(6) .
C2 C3 N1 107.0(7) .
C24 C23 C24 119.4(3) 2_665
C24 C23 C20 120.4(2) 2_665
C24 C23 C20 120.2(2) .
N2 C2 C3 106.6(7) .
C5 C10 C9 120.6(5) .

loop_
_geom_bond_atom_site_label_1
_geom_bond_atom_site_label_2
_geom_bond_distance
_geom_bond_site_symmetry_2
S2 O3 1.429(3) .
S2 O2 1.430(4) .
S2 O1 1.417(3) .
S2 C25 1.821(6) .
C24 C23 1.406(4) .
C24 C23 1.379(4) 3_565
C20 C21 1.396(4) .
C20 C19 1.380(4) .
C20 C23 1.497(4) .
C21 C22 1.377(4) .
C19 C18 1.377(5) .
C22 C17 1.381(5) .
C18 C17 1.372(5) .
C17 N4 1.442(4) .
N4 C14 1.319(5) .
N4 C13 1.393(5) .
F1 C25 1.323(6) .
F3 C25 1.337(6) .
C14 N3 1.310(5) .
C13 C15 1.326(7) .
C12 C11 1.418(6) .
C12 C11 1.389(6) 3_565
C11 C12 1.389(6) 2_665
C11 C8 1.486(6) .
N1 C5 1.502(7) .
N1 C1 1.316(7) .
N1 C3 1.379(8) .
C7 C8 1.372(6) .
C7 C6 1.404(7) .
C5 C6 1.399(7) .
C5 C10 1.338(7) .
C8 C9 1.393(7) .
N3 C15 1.350(7) .
N3 C16 1.501(7) .
F2 C25 1.329(6) .
C9 C10 1.380(7) .
C1 N2 1.350(7) .
N2 C4 1.549(9) .
N2 C2 1.332(8) .
C3 C2 1.349(11) .
C23 C24 1.379(4) 2_665

loop_
_geom_torsion_atom_site_label_1
_geom_torsion_atom_site_label_2
_geom_torsion_atom_site_label_3
_geom_torsion_atom_site_label_4
_geom_torsion
_geom_torsion_site_symmetry_1
_geom_torsion_site_symmetry_4
C20 C21 C22 C17 -0.7(4) . .
C20 C19 C18 C17 -0.8(5) . .
C21 C20 C19 C18 1.1(4) . .
C21 C20 C23 C24 145.9(3) . 2_665
C21 C20 C23 C24 -34.1(3) . .
C21 C22 C17 C18 1.1(5) . .
C21 C22 C17 N4 -179.2(3) . .
C19 C20 C21 C22 -0.3(4) . .
C19 C20 C23 C24 -35.0(4) . 2_665
C19 C20 C23 C24 145.0(3) . .
C19 C18 C17 C22 -0.3(5) . .
C19 C18 C17 N4 -180.0(3) . .
C22 C17 N4 C14 -140.5(4) . .
C22 C17 N4 C13 35.9(5) . .
C18 C17 N4 C14 39.2(5) . .
C18 C17 N4 C13 -144.5(4) . .
C17 N4 C14 N3 179.2(4) . .
C17 N4 C13 C15 -177.7(4) . .
N4 C14 N3 C15 -2.8(6) . .
N4 C14 N3 C16 -176.1(5) . .
N4 C13 C15 N3 -0.9(6) . .
O3 S2 C25 F1 -65.9(3) . .
O3 S2 C25 F3 55.0(4) . .
O3 S2 C25 F2 173.3(4) . .
O2 S2 C25 F1 174.3(3) . .
O2 S2 C25 F3 -64.7(4) . .
O2 S2 C25 F2 53.6(5) . .
O1 S2 C25 F1 54.0(4) . .
O1 S2 C25 F3 175.0(3) . .
O1 S2 C25 F2 -66.7(5) . .
C14 N4 C13 C15 -0.8(5) . .
C14 N3 C15 C13 2.2(7) . .
C13 N4 C14 N3 2.2(5) . .
C12 C11 C8 C7 147.1(4) 2_665 .
C12 C11 C8 C7 -33.7(5) . .
C12 C11 C8 C9 -32.6(5) 2_665 .
C12 C11 C8 C9 146.7(4) . .
C11 C12 C11 C12 0.8(6) 3_565 2_665
C11 C12 C11 C8 -178.5(2) 3_565 .
C11 C8 C9 C10 -179.4(4) . .
N1 C5 C6 C7 -179.0(4) . .
N1 C5 C10 C9 179.4(4) . .
N1 C1 N2 C4 -174.4(5) . .
N1 C1 N2 C2 1.2(7) . .
N1 C3 C2 N2 -1.3(8) . .
C7 C8 C9 C10 1.0(6) . .
C5 N1 C1 N2 177.1(4) . .
C5 N1 C3 C2 -177.0(5) . .
C8 C7 C6 C5 -0.7(6) . .
C8 C9 C10 C5 -0.2(7) . .
C6 C7 C8 C11 179.9(4) . .
C6 C7 C8 C9 -0.5(6) . .
C6 C5 C10 C9 -1.1(7) . .
C1 N1 C5 C6 41.7(7) . .
C1 N1 C5 C10 -138.9(6) . .
C1 N1 C3 C2 2.1(7) . .
C1 N2 C2 C3 0.1(8) . .
C3 N1 C5 C6 -139.3(5) . .
C3 N1 C5 C10 40.1(7) . .
C3 N1 C1 N2 -2.0(6) . .
C16 N3 C15 C13 175.2(6) . .
C23 C24 C23 C24 0.5(5) 3_565 2_665
C23 C24 C23 C20 -179.39(16) 3_565 .
C23 C20 C21 C22 178.8(3) . .
C23 C20 C19 C18 -178.0(3) . .
C4 N2 C2 C3 175.5(6) . .
C10 C5 C6 C7 1.6(7) . .

loop_
_platon_squeeze_void_nr
_platon_squeeze_void_average_x
_platon_squeeze_void_average_y
_platon_squeeze_void_average_z
_platon_squeeze_void_volume
_platon_squeeze_void_count_electrons
_platon_squeeze_void_content
1 0.006 0.233 0.491 4503 1605 ' '
